data_9000166
loop_
_publ_author_name
'Birle, J. D.'
'Gibbs, G. V.'
'Moore, P. B.'
'Smith, J. V.'

_publ_section_title
;
 Crystal structures of natural olivines
;
_journal_name_full 'American Mineralogist'
_journal_page_first 807
_journal_page_last 824
_journal_volume 53
_journal_year 1968
_chemical_formula_sum 'Fe0.2 Mg1.8 O4 Si'
_chemical_name_mineral Forsterite
_space_group_IT_number 62
_symmetry_space_group_name_Hall '-P 2c 2ab'
_symmetry_space_group_name_H-M 'P b n m'
_cell_angle_alpha 90
_cell_angle_beta 90
_cell_angle_gamma 90
_cell_length_a 4.762
_cell_length_b 10.225
_cell_length_c 5.994
_cell_formula_units_Z 4
_cell_volume 291.857
_database_code_amcsd 0000171
_exptl_crystal_density_diffrn 3.346
_cod_original_formula_sum '(Mg1.8 Fe.2) Si O4'
_cod_database_code 9000166

loop_
_space_group_symop_operation_xyz
x,y,z
x,y,1/2-z
-x,-y,1/2+z
1/2+x,1/2-y,1/2+z
1/2-x,1/2+y,1/2-z
1/2-x,1/2+y,z
1/2+x,1/2-y,-z
-x,-y,-z

loop_
_atom_site_label
_atom_site_fract_x
_atom_site_fract_y
_atom_site_fract_z
_atom_site_occupancy
_atom_site_U_iso_or_equiv
Mg1 0.00000 0.00000 0.00000 0.90000 0.00418
Fe1 0.00000 0.00000 0.00000 0.10000 0.00418
Mg2 0.98975 0.27743 0.25000 0.90000 0.00456
Fe2 0.98975 0.27743 0.25000 0.10000 0.00456
Si 0.42693 0.09434 0.25000 1.00000 0.00253
O1 0.76580 0.09186 0.25000 1.00000 0.00443
O2 0.22012 0.44779 0.25000 1.00000 0.00532
O3 0.27810 0.16346 0.03431 1.00000 0.00519

loop_
_cod_related_entry_id
_cod_related_entry_database
_cod_related_entry_code
1 AMCSD 0000171
